data_4337940
loop_
_publ_author_name
'Ji, Shu-Fang'
'Sun, Yong-Gang'
'Huo, Peng'
'Shen, Wei-Chun'
'Huang, Yu-De'
'Zhu, Qin-Yu'
'Dai, Jie'

_publ_section_title
;
 Effect of Metal Coordination on Photocurrent Response Properties of a
 Tetrathiafulvalene Organogel Film.
;
_journal_issue 7
_journal_name_full 'Inorganic chemistry'
_journal_page_first 3611
_journal_paper_doi 10.1021/ic403107v
_journal_volume 53
_journal_year 2014
_chemical_formula_sum 'C25 H41 Cu N5 O3 S6'
_chemical_formula_weight 715.58
_chemical_name_systematic
; 
 ? 
;
_space_group_IT_number 2
_symmetry_cell_setting triclinic
_symmetry_space_group_name_Hall '-P 1'
_symmetry_space_group_name_H-M 'P -1'
_atom_sites_solution_hydrogens geom
_atom_sites_solution_primary direct
_atom_sites_solution_secondary difmap
_audit_creation_method SHELXL-97
_cell_angle_alpha 103.560(11)
_cell_angle_beta 112.429(15)
_cell_angle_gamma 89.799(3)
_cell_formula_units_Z 4
_cell_length_a 13.661(9)
_cell_length_b 15.647(10)
_cell_length_c 17.922(12)
_cell_measurement_reflns_used 11503
_cell_measurement_temperature 293(2)
_cell_measurement_theta_max 27.5
_cell_measurement_theta_min 3.0
_cell_volume 3427(4)
_computing_structure_refinement 'SHELXL-97 (Sheldrick, 1997)'
_computing_structure_solution 'SHELXS-97 (Sheldrick, 1990)'
_diffrn_ambient_temperature 293(2)
_diffrn_detector_area_resol_mean 14.63
_diffrn_measured_fraction_theta_full 0.975
_diffrn_measured_fraction_theta_max 0.975
_diffrn_measurement_device_type 'Rigaku Mercury'
_diffrn_measurement_method \w
_diffrn_radiation_monochromator graphite
_diffrn_radiation_source 'fine-focus sealed tube'
_diffrn_radiation_type MoK\a
_diffrn_radiation_wavelength 0.71075
_diffrn_reflns_av_R_equivalents 0.0434
_diffrn_reflns_av_sigmaI/netI 0.0772
_diffrn_reflns_limit_h_max 17
_diffrn_reflns_limit_h_min -17
_diffrn_reflns_limit_k_max 19
_diffrn_reflns_limit_k_min -20
_diffrn_reflns_limit_l_max 21
_diffrn_reflns_limit_l_min -23
_diffrn_reflns_number 31280
_diffrn_reflns_theta_full 27.51
_diffrn_reflns_theta_max 27.51
_diffrn_reflns_theta_min 3.00
_exptl_absorpt_coefficient_mu 1.039
_exptl_absorpt_correction_T_max 0.9032
_exptl_absorpt_correction_T_min 0.4902
_exptl_absorpt_correction_type multi-scan
_exptl_absorpt_process_details 'Jacobson, R. (1998) Private communication'
_exptl_crystal_colour black
_exptl_crystal_density_diffrn 1.459
_exptl_crystal_density_method 'not measured'
_exptl_crystal_description Block
_exptl_crystal_F_000 1648
_exptl_crystal_size_max 0.80
_exptl_crystal_size_mid 0.25
_exptl_crystal_size_min 0.10
_refine_diff_density_max 1.252
_refine_diff_density_min -1.118
_refine_diff_density_rms 0.084
_refine_ls_extinction_method none
_refine_ls_goodness_of_fit_ref 1.126
_refine_ls_hydrogen_treatment mixed
_refine_ls_matrix_type full
_refine_ls_number_parameters 719
_refine_ls_number_reflns 15365
_refine_ls_number_restraints 63
_refine_ls_restrained_S_all 1.173
_refine_ls_R_factor_all 0.1541
_refine_ls_R_factor_gt 0.0905
_refine_ls_shift/su_max 0.002
_refine_ls_shift/su_mean 0.000
_refine_ls_structure_factor_coef Fsqd
_refine_ls_weighting_details 'calc w=1/[\s^2^(Fo^2^)+(0.0001P)^2^+10.0000P] where P=(Fo^2^+2Fc^2^)/3'
_refine_ls_weighting_scheme calc
_refine_ls_wR_factor_gt 0.1492
_refine_ls_wR_factor_ref 0.1702
_reflns_number_gt 8328
_reflns_number_total 15365
_reflns_threshold_expression >2sigma(I)
_cod_data_source_file ic403107v_si_002.cif
_cod_data_source_block Cu
_cod_depositor_comments 'Adding full bibliography for 4337939--4337940.cif.'
_cod_original_sg_symbol_Hall '-P 1 '
_cod_original_sg_symbol_H-M 'P -1 '
_cod_database_code 4337940

loop_
_symmetry_equiv_pos_as_xyz
'x, y, z'
'-x, -y, -z'

loop_
_atom_site_label
_atom_site_type_symbol
_atom_site_fract_x
_atom_site_fract_y
_atom_site_fract_z
_atom_site_U_iso_or_equiv
_atom_site_adp_type
_atom_site_occupancy
_atom_site_symmetry_multiplicity
_atom_site_calc_flag
_atom_site_refinement_flags
Cu1 Cu 0.79916(6) 1.76116(5) 1.39450(5) 0.0521(2) Uani 1 1 d .
Cu2 Cu 0.40466(6) 0.73880(5) 0.60558(5) 0.0520(2) Uani 1 1 d .
S1 S 0.43041(15) 1.64149(13) 1.32856(12) 0.0728(5) Uani 1 1 d .
S2 S 0.41614(16) 1.78428(14) 1.24578(13) 0.0832(6) Uani 1 1 d .
S3 S 0.2456(2) 1.51918(19) 1.15840(16) 0.1248(10) Uani 1 1 d U
S4 S 0.2397(3) 1.6601(2) 1.07380(17) 0.1430(12) Uani 1 1 d .
S5 S 0.1636(5) 1.3720(4) 1.0038(3) 0.243(2) Uiso 1 1 d DU
S6 S 0.1275(7) 1.5361(6) 0.9038(3) 0.359(5) Uani 1 1 d U
S7 S 0.10181(16) 0.85870(13) 0.67157(12) 0.0728(5) Uani 1 1 d .
S8 S 0.17022(19) 0.71562(14) 0.75411(13) 0.0840(6) Uani 1 1 d .
S9 S 0.0873(3) 0.98099(19) 0.84154(16) 0.1242(10) Uani 1 1 d .
S10 S 0.1656(3) 0.8399(2) 0.92587(17) 0.1448(12) Uani 1 1 d .
S11 S 0.1560(6) 1.1277(3) 0.9977(3) 0.283(3) Uani 1 1 d DU
S12 S 0.2227(7) 0.9608(6) 1.0970(3) 0.346(4) Uani 1 1 d DU
O1 O 0.5929(3) 1.6745(3) 1.4918(3) 0.0651(12) Uani 1 1 d .
O2 O 0.5625(4) 1.9309(3) 1.3286(4) 0.0904(17) Uani 1 1 d .
O3 O 0.7199(4) 1.6744(3) 1.2621(3) 0.0788(14) Uani 1 1 d .
O4 O 0.1018(3) 0.8259(3) 0.5090(3) 0.0641(12) Uani 1 1 d .
O5 O 0.2348(4) 0.5691(3) 0.6721(4) 0.0911(17) Uani 1 1 d .
O6 O 0.4574(4) 0.8255(4) 0.7376(3) 0.0803(15) Uani 1 1 d .
N1 N 0.7274(4) 1.7091(3) 1.4522(3) 0.0509(12) Uani 1 1 d .
N2 N 0.9201(4) 1.6865(3) 1.4453(3) 0.0570(13) Uani 1 1 d .
N3 N 0.7130(4) 1.8613(3) 1.3809(3) 0.0611(14) Uani 1 1 d .
N4 N 0.9026(4) 1.8388(4) 1.3728(4) 0.0658(15) Uani 1 1 d .
N5 N 0.5892(7) 1.5695(6) 1.1727(5) 0.115(3) Uani 1 1 d .
N6 N 0.2759(4) 0.7904(3) 0.5477(3) 0.0520(12) Uani 1 1 d .
N7 N 0.4746(4) 0.8142(3) 0.5544(3) 0.0557(13) Uani 1 1 d .
N8 N 0.3322(4) 0.6378(3) 0.6193(3) 0.0597(14) Uani 1 1 d .
N9 N 0.5306(5) 0.6614(4) 0.6277(4) 0.0678(15) Uani 1 1 d .
N10 N 0.4165(6) 0.9306(6) 0.8273(5) 0.113(3) Uani 1 1 d .
C1 C 0.5451(5) 1.7180(4) 1.3673(4) 0.0547(16) Uani 1 1 d .
C2 C 0.5381(5) 1.7839(4) 1.3303(4) 0.0584(16) Uani 1 1 d .
C3 C 0.3698(6) 1.6764(5) 1.2364(5) 0.077(2) Uani 1 1 d .
C4 C 0.2969(7) 1.6264(6) 1.1671(5) 0.092(3) Uani 1 1 d .
C5 C 0.1939(13) 1.4959(9) 1.0498(8) 0.179(5) Uani 1 1 d U
C6 C 0.1944(14) 1.5528(10) 1.0127(7) 0.185(6) Uani 1 1 d U
C7 C 0.0472(14) 1.3917(14) 1.0051(13) 0.342(12) Uiso 1 1 d DU
H7A H 0.0316 1.4493 0.9964 0.513 Uiso 1 1 calc R
H7B H 0.0470 1.3892 1.0580 0.513 Uiso 1 1 calc R
H7C H -0.0059 1.3481 0.9615 0.513 Uiso 1 1 calc R
C8 C 0.2127(16) 1.5689(11) 0.8873(9) 0.260(9) Uani 1 1 d U
H8A H 0.2172 1.6323 0.9004 0.389 Uiso 1 1 calc R
H8B H 0.1997 1.5462 0.8294 0.389 Uiso 1 1 calc R
H8C H 0.2784 1.5504 0.9210 0.389 Uiso 1 1 calc R
C9 C 0.6285(5) 1.7004(4) 1.4441(4) 0.0502(15) Uani 1 1 d .
C10 C 0.8086(5) 1.6864(4) 1.5242(4) 0.0611(17) Uani 1 1 d .
H10A H 0.7762 1.6499 1.5471 0.073 Uiso 1 1 calc R
H10B H 0.8443 1.7395 1.5673 0.073 Uiso 1 1 calc R
C11 C 0.8865(5) 1.6370(5) 1.4946(4) 0.072(2) Uani 1 1 d .
H11A H 0.9482 1.6302 1.5421 0.086 Uiso 1 1 calc R
H11B H 0.8540 1.5787 1.4602 0.086 Uiso 1 1 calc R
C12 C 0.9546(6) 1.6236(5) 1.3853(5) 0.079(2) Uani 1 1 d .
H12A H 0.9672 1.6555 1.3489 0.095 Uiso 1 1 calc R
H12B H 0.8965 1.5782 1.3507 0.095 Uiso 1 1 calc R
C13 C 1.0528(7) 1.5792(6) 1.4237(6) 0.109(3) Uani 1 1 d .
H13A H 1.1095 1.6242 1.4625 0.131 Uiso 1 1 calc R
H13B H 1.0381 1.5421 1.4554 0.131 Uiso 1 1 calc R
C14 C 1.0906(9) 1.5237(8) 1.3613(8) 0.145(4) Uani 1 1 d D
H14A H 1.1009 1.4659 1.3724 0.174 Uiso 1 1 calc R
H14B H 1.0347 1.5157 1.3062 0.174 Uiso 1 1 calc R
C15 C 1.1787(15) 1.5551(11) 1.3601(12) 0.326(15) Uani 1 1 d D
H15A H 1.1845 1.6185 1.3760 0.489 Uiso 1 1 calc R
H15B H 1.1777 1.5355 1.3048 0.489 Uiso 1 1 calc R
H15C H 1.2386 1.5343 1.3984 0.489 Uiso 1 1 calc R
C16 C 0.6110(6) 1.8662(4) 1.3484(4) 0.0642(18) Uani 1 1 d .
C17 C 0.7757(6) 1.9445(4) 1.3933(5) 0.084(2) Uani 1 1 d .
H17A H 0.7665 1.9909 1.4360 0.101 Uiso 1 1 calc R
H17B H 0.7523 1.9634 1.3418 0.101 Uiso 1 1 calc R
C18 C 0.8906(6) 1.9258(5) 1.4196(5) 0.088(3) Uani 1 1 d .
H18A H 0.9303 1.9710 1.4107 0.106 Uiso 1 1 calc R
H18B H 0.9202 1.9284 1.4787 0.106 Uiso 1 1 calc R
C19 C 0.8760(8) 1.8405(7) 1.2853(6) 0.115(3) Uani 1 1 d .
H19A H 0.7998 1.8262 1.2550 0.138 Uiso 1 1 calc R
H19B H 0.8924 1.9004 1.2843 0.138 Uiso 1 1 calc R
C20 C 0.9274(11) 1.7835(9) 1.2420(7) 0.156(5) Uani 1 1 d .
H20A H 0.8952 1.7860 1.1842 0.188 Uiso 1 1 calc R
H20B H 0.9098 1.7241 1.2434 0.188 Uiso 1 1 calc R
C21 C 1.0408(9) 1.7949(12) 1.2669(9) 0.193(7) Uani 1 1 d U
H21A H 1.0592 1.8580 1.2807 0.232 Uiso 1 1 calc R
H21B H 1.0712 1.7774 1.3190 0.232 Uiso 1 1 calc R
C22 C 1.0963(12) 1.7575(12) 1.2211(8) 0.242(8) Uani 1 1 d U
H22A H 1.0771 1.6949 1.2021 0.363 Uiso 1 1 calc R
H22B H 1.1711 1.7690 1.2549 0.363 Uiso 1 1 calc R
H22C H 1.0800 1.7822 1.1740 0.363 Uiso 1 1 calc R
C23 C 0.6686(7) 1.6024(6) 1.2438(5) 0.082(2) Uani 1 1 d .
H23 H 0.6878 1.5693 1.2832 0.098 Uiso 1 1 calc R
C24 C 0.5525(10) 1.6200(9) 1.1111(6) 0.177(6) Uani 1 1 d .
H24A H 0.5803 1.6807 1.1368 0.265 Uiso 1 1 calc R
H24B H 0.4762 1.6160 1.0884 0.265 Uiso 1 1 calc R
H24C H 0.5766 1.5970 1.0672 0.265 Uiso 1 1 calc R
C25 C 0.5350(10) 1.4805(8) 1.1533(7) 0.196(7) Uani 1 1 d .
H25A H 0.5234 1.4493 1.0973 0.294 Uiso 1 1 calc R
H25B H 0.4678 1.4861 1.1587 0.294 Uiso 1 1 calc R
H25C H 0.5785 1.4484 1.1915 0.294 Uiso 1 1 calc R
C26 C 0.1771(5) 0.7821(4) 0.6332(4) 0.0526(15) Uani 1 1 d .
C27 C 0.2092(5) 0.7169(4) 0.6703(4) 0.0584(16) Uani 1 1 d .
C28 C 0.1325(6) 0.8237(5) 0.7636(5) 0.077(2) Uani 1 1 d .
C29 C 0.1301(7) 0.8757(6) 0.8332(5) 0.095(3) Uani 1 1 d .
C30 C 0.1437(13) 1.0090(10) 0.9497(8) 0.176(6) Uani 1 1 d U
C31 C 0.1819(13) 0.9481(11) 0.9875(7) 0.185(7) Uani 1 1 d U
C32 C 0.0186(17) 1.129(2) 0.978(2) 0.57(3) Uiso 1 1 d DU
H32A H -0.0223 1.1132 0.9190 0.848 Uiso 1 1 calc R
H32B H 0.0049 1.1874 1.0017 0.848 Uiso 1 1 calc R
H32C H -0.0012 1.0878 1.0031 0.848 Uiso 1 1 calc R
C33 C 0.3400(12) 0.9319(11) 1.1135(9) 0.241(8) Uani 1 1 d DU
H33A H 0.3357 0.8719 1.0827 0.362 Uiso 1 1 calc R
H33B H 0.3779 0.9366 1.1719 0.362 Uiso 1 1 calc R
H33C H 0.3770 0.9698 1.0957 0.362 Uiso 1 1 calc R
C34 C 0.1853(5) 0.7995(4) 0.5560(4) 0.0526(15) Uani 1 1 d .
C35 C 0.2841(5) 0.8142(5) 0.4763(4) 0.0638(18) Uani 1 1 d .
H35A H 0.2287 0.8514 0.4545 0.077 Uiso 1 1 calc R
H35B H 0.2759 0.7615 0.4324 0.077 Uiso 1 1 calc R
C36 C 0.3922(5) 0.8632(5) 0.5053(5) 0.070(2) Uani 1 1 d .
H36A H 0.4060 0.8693 0.4575 0.084 Uiso 1 1 calc R
H36B H 0.3941 0.9218 0.5394 0.084 Uiso 1 1 calc R
C37 C 0.5696(6) 0.8763(5) 0.6144(5) 0.082(2) Uani 1 1 d .
H37A H 0.6186 0.8441 0.6506 0.098 Uiso 1 1 calc R
H37B H 0.5466 0.9222 0.6492 0.098 Uiso 1 1 calc R
C38 C 0.6286(7) 0.9194(6) 0.5751(6) 0.106(3) Uani 1 1 d .
H38A H 0.5820 0.9560 0.5428 0.128 Uiso 1 1 calc R
H38B H 0.6473 0.8739 0.5371 0.128 Uiso 1 1 calc R
C39 C 0.7291(9) 0.9758(8) 0.6384(8) 0.150(5) Uani 1 1 d D
H39A H 0.7270 1.0341 0.6281 0.181 Uiso 1 1 calc R
H39B H 0.7292 0.9825 0.6936 0.181 Uiso 1 1 calc R
C40 C 0.8174(11) 0.9453(11) 0.6380(12) 0.321(15) Uani 1 1 d D
H40A H 0.8051 0.8828 0.6133 0.482 Uiso 1 1 calc R
H40B H 0.8694 0.9567 0.6942 0.482 Uiso 1 1 calc R
H40C H 0.8430 0.9738 0.6061 0.482 Uiso 1 1 calc R
C41 C 0.2612(6) 0.6343(4) 0.6513(4) 0.0655(18) Uani 1 1 d .
C42 C 0.3836(7) 0.5563(4) 0.6074(5) 0.086(2) Uani 1 1 d .
H42A H 0.3323 0.5093 0.5652 0.104 Uiso 1 1 calc R
H42B H 0.4127 0.5380 0.6591 0.104 Uiso 1 1 calc R
C43 C 0.4715(7) 0.5743(5) 0.5801(5) 0.092(3) Uani 1 1 d .
H43A H 0.5200 0.5288 0.5882 0.110 Uiso 1 1 calc R
H43B H 0.4412 0.5724 0.5211 0.110 Uiso 1 1 calc R
C44 C 0.5905(8) 0.6601(7) 0.7146(6) 0.118(4) Uani 1 1 d .
H44A H 0.5444 0.6761 0.7446 0.142 Uiso 1 1 calc R
H44B H 0.6061 0.5998 0.7158 0.142 Uiso 1 1 calc R
C45 C 0.6858(11) 0.7144(10) 0.7586(8) 0.177(5) Uani 1 1 d U
H45A H 0.7124 0.7082 0.8154 0.212 Uiso 1 1 calc R
H45B H 0.6682 0.7748 0.7610 0.212 Uiso 1 1 calc R
C46 C 0.7723(10) 0.7046(11) 0.7323(8) 0.177(5) Uani 1 1 d U
H46A H 0.7777 0.6416 0.7169 0.212 Uiso 1 1 calc R
H46B H 0.7498 0.7239 0.6812 0.212 Uiso 1 1 calc R
C47 C 0.8758(11) 0.7434(13) 0.7804(8) 0.259(10) Uani 1 1 d .
H47A H 0.8741 0.8046 0.8049 0.388 Uiso 1 1 calc R
H47B H 0.9154 0.7385 0.7456 0.388 Uiso 1 1 calc R
H47C H 0.9092 0.7139 0.8237 0.388 Uiso 1 1 calc R
C48 C 0.4240(6) 0.8967(6) 0.7562(5) 0.083(2) Uani 1 1 d .
H48 H 0.4021 0.9293 0.7163 0.100 Uiso 1 1 calc R
C49 C 0.4417(11) 0.8809(9) 0.8883(6) 0.177(6) Uani 1 1 d .
H49A H 0.4241 0.8192 0.8610 0.265 Uiso 1 1 calc R
H49B H 0.4016 0.8985 0.9223 0.265 Uiso 1 1 calc R
H49C H 0.5163 0.8917 0.9228 0.265 Uiso 1 1 calc R
C50 C 0.3794(10) 1.0178(8) 0.8462(7) 0.176(6) Uani 1 1 d .
H50A H 0.4341 1.0555 0.8943 0.265 Uiso 1 1 calc R
H50B H 0.3166 1.0121 0.8572 0.265 Uiso 1 1 calc R
H50C H 0.3633 1.0430 0.7994 0.265 Uiso 1 1 calc R

loop_
_atom_site_aniso_label
_atom_site_aniso_U_11
_atom_site_aniso_U_22
_atom_site_aniso_U_33
_atom_site_aniso_U_23
_atom_site_aniso_U_13
_atom_site_aniso_U_12
Cu1 0.0537(5) 0.0430(4) 0.0611(5) 0.0191(4) 0.0207(4) 0.0050(3)
Cu2 0.0576(5) 0.0428(4) 0.0606(5) 0.0188(4) 0.0253(4) 0.0120(3)
S1 0.0655(11) 0.0721(12) 0.0762(13) 0.0246(10) 0.0192(10) -0.0065(10)
S2 0.0714(13) 0.0791(14) 0.0875(14) 0.0381(11) 0.0084(11) 0.0054(11)
S3 0.128(2) 0.118(2) 0.0917(18) 0.0079(15) 0.0144(16) -0.0478(18)
S4 0.143(3) 0.163(3) 0.0817(18) 0.0425(19) -0.0078(17) -0.019(2)
S6 0.431(10) 0.429(10) 0.109(4) 0.032(5) 0.008(5) -0.181(8)
S7 0.0825(13) 0.0726(13) 0.0752(13) 0.0266(10) 0.0394(11) 0.0303(10)
S8 0.1124(17) 0.0812(14) 0.0873(15) 0.0388(12) 0.0601(14) 0.0264(12)
S9 0.162(3) 0.115(2) 0.0907(18) 0.0074(15) 0.0547(18) 0.0519(19)
S10 0.202(3) 0.170(3) 0.0814(18) 0.0435(19) 0.069(2) 0.054(3)
S11 0.383(8) 0.197(4) 0.140(3) -0.068(3) 0.029(4) 0.096(5)
S12 0.436(10) 0.435(9) 0.105(3) 0.012(4) 0.072(5) 0.167(8)
O1 0.070(3) 0.069(3) 0.074(3) 0.031(2) 0.040(3) 0.014(2)
O2 0.079(4) 0.053(3) 0.134(5) 0.044(3) 0.024(3) 0.024(3)
O3 0.089(4) 0.077(4) 0.069(3) 0.016(3) 0.031(3) -0.001(3)
O4 0.052(3) 0.070(3) 0.071(3) 0.029(2) 0.018(2) 0.013(2)
O5 0.121(4) 0.053(3) 0.137(5) 0.044(3) 0.080(4) 0.013(3)
O6 0.086(4) 0.077(4) 0.071(3) 0.014(3) 0.026(3) 0.013(3)
N1 0.051(3) 0.053(3) 0.055(3) 0.024(2) 0.021(3) 0.011(2)
N2 0.062(3) 0.051(3) 0.073(4) 0.027(3) 0.035(3) 0.015(3)
N3 0.057(3) 0.038(3) 0.082(4) 0.022(3) 0.017(3) 0.003(3)
N4 0.065(4) 0.066(4) 0.073(4) 0.037(3) 0.023(3) 0.001(3)
N5 0.116(6) 0.126(7) 0.072(5) -0.008(5) 0.023(5) -0.027(5)
N6 0.053(3) 0.056(3) 0.052(3) 0.022(2) 0.020(3) 0.007(3)
N7 0.049(3) 0.048(3) 0.076(4) 0.029(3) 0.023(3) 0.009(2)
N8 0.072(4) 0.042(3) 0.082(4) 0.024(3) 0.043(3) 0.016(3)
N9 0.076(4) 0.067(4) 0.072(4) 0.033(3) 0.032(3) 0.028(3)
N10 0.122(7) 0.127(7) 0.068(5) -0.003(5) 0.029(5) 0.019(5)
C1 0.055(4) 0.042(3) 0.065(4) 0.012(3) 0.022(3) 0.004(3)
C2 0.055(4) 0.052(4) 0.063(4) 0.016(3) 0.017(3) 0.015(3)
C3 0.064(5) 0.078(5) 0.076(5) 0.026(4) 0.008(4) -0.005(4)
C4 0.090(6) 0.100(7) 0.070(5) 0.024(5) 0.013(5) -0.013(5)
C5 0.221(12) 0.136(11) 0.118(9) -0.015(7) 0.025(9) -0.097(10)
C6 0.242(12) 0.184(14) 0.076(7) 0.004(7) 0.022(8) -0.077(12)
C8 0.43(2) 0.191(14) 0.150(13) 0.087(11) 0.081(15) -0.048(16)
C9 0.059(4) 0.039(3) 0.053(4) 0.009(3) 0.023(3) 0.009(3)
C10 0.067(4) 0.064(4) 0.059(4) 0.026(3) 0.026(4) 0.015(3)
C11 0.068(5) 0.082(5) 0.078(5) 0.043(4) 0.030(4) 0.030(4)
C12 0.086(6) 0.071(5) 0.095(6) 0.033(4) 0.044(5) 0.023(4)
C13 0.114(7) 0.086(6) 0.132(8) 0.024(6) 0.055(7) 0.054(6)
C14 0.134(10) 0.126(10) 0.211(13) 0.043(9) 0.104(10) 0.064(8)
C15 0.40(3) 0.23(2) 0.39(3) -0.113(18) 0.33(3) -0.139(19)
C16 0.069(5) 0.045(4) 0.076(5) 0.023(3) 0.021(4) 0.011(3)
C17 0.077(5) 0.043(4) 0.117(7) 0.028(4) 0.019(5) 0.002(4)
C18 0.072(5) 0.066(5) 0.110(7) 0.032(5) 0.012(5) -0.018(4)
C19 0.112(8) 0.141(10) 0.112(8) 0.063(7) 0.047(7) -0.010(7)
C20 0.184(14) 0.189(14) 0.104(9) 0.060(9) 0.051(9) 0.061(11)
C21 0.066(7) 0.34(2) 0.184(14) 0.084(13) 0.046(8) 0.012(10)
C22 0.176(14) 0.41(2) 0.139(12) 0.037(13) 0.083(10) 0.074(15)
C23 0.094(6) 0.080(6) 0.071(5) 0.013(4) 0.034(5) -0.002(5)
C24 0.193(13) 0.211(14) 0.074(7) 0.033(9) -0.002(8) 0.012(11)
C25 0.219(14) 0.183(13) 0.134(10) -0.037(9) 0.058(10) -0.127(11)
C26 0.049(4) 0.046(4) 0.060(4) 0.011(3) 0.019(3) 0.006(3)
C27 0.063(4) 0.055(4) 0.061(4) 0.016(3) 0.028(3) 0.002(3)
C28 0.093(6) 0.078(5) 0.069(5) 0.019(4) 0.041(4) 0.022(4)
C29 0.114(7) 0.108(7) 0.060(5) 0.018(5) 0.033(5) 0.026(6)
C30 0.218(15) 0.185(13) 0.091(9) -0.008(9) 0.048(10) 0.083(12)
C31 0.222(16) 0.230(18) 0.057(7) 0.005(8) 0.022(8) 0.073(13)
C33 0.291(18) 0.250(18) 0.164(13) 0.105(13) 0.037(14) 0.046(15)
C34 0.055(4) 0.044(4) 0.053(4) 0.011(3) 0.015(3) 0.004(3)
C35 0.061(4) 0.070(5) 0.065(4) 0.027(4) 0.023(4) 0.008(4)
C36 0.070(5) 0.071(5) 0.085(5) 0.041(4) 0.034(4) 0.012(4)
C37 0.080(5) 0.075(5) 0.097(6) 0.036(5) 0.035(5) 0.006(4)
C38 0.113(7) 0.090(6) 0.115(7) 0.019(5) 0.046(6) -0.037(6)
C39 0.109(9) 0.139(11) 0.212(14) 0.049(10) 0.069(10) -0.026(8)
C40 0.119(12) 0.231(19) 0.40(3) -0.108(18) -0.022(15) 0.050(12)
C41 0.077(5) 0.052(4) 0.069(5) 0.018(3) 0.027(4) 0.000(4)
C42 0.121(7) 0.045(4) 0.122(7) 0.031(4) 0.074(6) 0.027(4)
C43 0.124(7) 0.076(6) 0.116(7) 0.043(5) 0.079(6) 0.057(5)
C44 0.105(8) 0.151(10) 0.109(8) 0.064(7) 0.036(7) 0.062(7)
C45 0.152(11) 0.277(15) 0.124(9) 0.082(10) 0.061(8) 0.000(11)
C46 0.132(10) 0.287(15) 0.155(10) 0.073(10) 0.094(9) 0.043(10)
C47 0.134(12) 0.45(3) 0.136(12) 0.014(15) 0.024(10) -0.079(16)
C48 0.080(6) 0.087(6) 0.061(5) 0.002(4) 0.014(4) 0.011(5)
C49 0.237(15) 0.215(15) 0.076(7) 0.037(9) 0.059(9) 0.017(12)
C50 0.185(12) 0.166(12) 0.126(10) -0.032(8) 0.046(9) 0.073(10)

loop_
_atom_type_symbol
_atom_type_description
_atom_type_scat_dispersion_real
_atom_type_scat_dispersion_imag
_atom_type_scat_source
C C 0.0033 0.0016 'International Tables Vol C Tables 4.2.6.8 and 6.1.1.4'
H H 0.0000 0.0000 'International Tables Vol C Tables 4.2.6.8 and 6.1.1.4'
N N 0.0061 0.0033 'International Tables Vol C Tables 4.2.6.8 and 6.1.1.4'
O O 0.0106 0.0060 'International Tables Vol C Tables 4.2.6.8 and 6.1.1.4'
S S 0.1246 0.1234 'International Tables Vol C Tables 4.2.6.8 and 6.1.1.4'
Cu Cu 0.3201 1.2651 'International Tables Vol C Tables 4.2.6.8 and 6.1.1.4'

loop_
_geom_angle_atom_site_label_1
_geom_angle_atom_site_label_2
_geom_angle_atom_site_label_3
_geom_angle
N3 Cu1 N1 96.4(2)
N3 Cu1 N2 160.7(2)
N1 Cu1 N2 84.1(2)
N3 Cu1 N4 82.8(2)
N1 Cu1 N4 161.5(2)
N2 Cu1 N4 90.7(2)
N3 Cu1 O3 98.3(2)
N1 Cu1 O3 101.1(2)
N2 Cu1 O3 100.5(2)
N4 Cu1 O3 97.3(2)
N6 Cu2 N8 96.5(2)
N6 Cu2 N9 161.4(2)
N8 Cu2 N9 82.9(2)
N6 Cu2 N7 83.8(2)
N8 Cu2 N7 160.8(2)
N9 Cu2 N7 90.8(2)
N6 Cu2 O6 101.4(2)
N8 Cu2 O6 98.4(2)
N9 Cu2 O6 97.0(2)
N7 Cu2 O6 100.3(2)
C3 S1 C1 93.8(3)
C3 S2 C2 94.4(3)
C5 S3 C4 91.4(5)
C6 S4 C4 93.5(6)
C7 S5 C5 83.1(10)
C8 S6 C6 98.1(9)
C28 S7 C26 93.9(3)
C28 S8 C27 94.2(3)
C30 S9 C29 93.6(6)
C31 S10 C29 92.5(6)
C32 S11 C30 93.6(13)
C33 S12 C31 96.3(8)
C23 O3 Cu1 124.0(5)
C48 O6 Cu2 124.3(5)
C9 N1 C10 117.4(5)
C9 N1 Cu1 133.7(4)
C10 N1 Cu1 108.5(4)
C11 N2 C12 109.5(5)
C11 N2 Cu1 108.1(4)
C12 N2 Cu1 116.3(4)
C16 N3 C17 112.8(5)
C16 N3 Cu1 132.5(4)
C17 N3 Cu1 113.3(4)
C18 N4 C19 109.1(7)
C18 N4 Cu1 99.7(4)
C19 N4 Cu1 116.6(5)
C23 N5 C24 120.1(9)
C23 N5 C25 121.3(10)
C24 N5 C25 118.6(9)
C34 N6 C35 116.8(5)
C34 N6 Cu2 133.4(4)
C35 N6 Cu2 109.5(4)
C36 N7 C37 110.1(5)
C36 N7 Cu2 108.3(4)
C37 N7 Cu2 116.3(4)
C41 N8 C42 114.6(6)
C41 N8 Cu2 131.5(5)
C42 N8 Cu2 112.6(4)
C44 N9 C43 109.7(7)
C44 N9 Cu2 116.4(5)
C43 N9 Cu2 99.1(4)
C48 N10 C49 119.7(9)
C48 N10 C50 122.1(10)
C49 N10 C50 118.2(9)
C2 C1 C9 132.0(6)
C2 C1 S1 116.7(5)
C9 C1 S1 110.8(4)
C1 C2 C16 133.7(6)
C1 C2 S2 116.4(5)
C16 C2 S2 109.7(5)
C4 C3 S2 123.5(6)
C4 C3 S1 123.6(6)
S2 C3 S1 113.0(4)
C3 C4 S4 123.5(7)
C3 C4 S3 123.8(6)
S4 C4 S3 112.8(5)
C6 C5 S3 122.0(11)
C6 C5 S5 127.3(12)
S3 C5 S5 109.9(8)
C5 C6 S4 116.6(11)
C5 C6 S6 123.4(12)
S4 C6 S6 118.6(9)
S5 C7 H7A 109.5
S5 C7 H7B 109.5
H7A C7 H7B 109.5
S5 C7 H7C 109.5
H7A C7 H7C 109.5
H7B C7 H7C 109.5
S6 C8 H8A 109.5
S6 C8 H8B 109.5
H8A C8 H8B 109.5
S6 C8 H8C 109.5
H8A C8 H8C 109.5
H8B C8 H8C 109.5
O1 C9 N1 127.8(6)
O1 C9 C1 115.0(6)
N1 C9 C1 117.1(5)
N1 C10 C11 107.5(5)
N1 C10 H10A 110.2
C11 C10 H10A 110.2
N1 C10 H10B 110.2
C11 C10 H10B 110.2
H10A C10 H10B 108.5
N2 C11 C10 109.6(5)
N2 C11 H11A 109.7
C10 C11 H11A 109.7
N2 C11 H11B 109.7
C10 C11 H11B 109.7
H11A C11 H11B 108.2
N2 C12 C13 115.7(7)
N2 C12 H12A 108.3
C13 C12 H12A 108.3
N2 C12 H12B 108.3
C13 C12 H12B 108.3
H12A C12 H12B 107.4
C14 C13 C12 113.8(8)
C14 C13 H13A 108.8
C12 C13 H13A 108.8
C14 C13 H13B 108.8
C12 C13 H13B 108.8
H13A C13 H13B 107.7
C15 C14 C13 115.9(12)
C15 C14 H14A 108.3
C13 C14 H14A 108.3
C15 C14 H14B 108.3
C13 C14 H14B 108.3
H14A C14 H14B 107.4
C14 C15 H15A 109.5
C14 C15 H15B 109.5
H15A C15 H15B 109.5
C14 C15 H15C 109.5
H15A C15 H15C 109.5
H15B C15 H15C 109.5
O2 C16 N3 128.4(6)
O2 C16 C2 113.9(6)
N3 C16 C2 117.7(6)
N3 C17 C18 107.2(5)
N3 C17 H17A 110.3
C18 C17 H17A 110.3
N3 C17 H17B 110.3
C18 C17 H17B 110.3
H17A C17 H17B 108.5
N4 C18 C17 111.7(6)
N4 C18 H18A 109.3
C17 C18 H18A 109.3
N4 C18 H18B 109.3
C17 C18 H18B 109.3
H18A C18 H18B 107.9
C20 C19 N4 116.5(9)
C20 C19 H19A 108.2
N4 C19 H19A 108.2
C20 C19 H19B 108.2
N4 C19 H19B 108.2
H19A C19 H19B 107.3
C19 C20 C21 121.1(13)
C19 C20 H20A 107.0
C21 C20 H20A 107.0
C19 C20 H20B 107.0
C21 C20 H20B 107.0
H20A C20 H20B 106.8
C22 C21 C20 126.3(15)
C22 C21 H21A 105.7
C20 C21 H21A 105.7
C22 C21 H21B 105.7
C20 C21 H21B 105.7
H21A C21 H21B 106.2
C21 C22 H22A 109.5
C21 C22 H22B 109.5
H22A C22 H22B 109.5
C21 C22 H22C 109.5
H22A C22 H22C 109.5
H22B C22 H22C 109.5
O3 C23 N5 124.4(9)
O3 C23 H23 117.8
N5 C23 H23 117.8
N5 C24 H24A 109.5
N5 C24 H24B 109.5
H24A C24 H24B 109.5
N5 C24 H24C 109.5
H24A C24 H24C 109.5
H24B C24 H24C 109.5
N5 C25 H25A 109.5
N5 C25 H25B 109.5
H25A C25 H25B 109.5
N5 C25 H25C 109.5
H25A C25 H25C 109.5
H25B C25 H25C 109.5
C27 C26 C34 131.0(6)
C27 C26 S7 117.6(5)
C34 C26 S7 111.2(4)
C26 C27 C41 134.2(6)
C26 C27 S8 116.0(5)
C41 C27 S8 109.3(5)
C29 C28 S8 124.5(6)
C29 C28 S7 122.7(6)
S8 C28 S7 112.8(4)
C28 C29 S9 124.6(7)
C28 C29 S10 121.7(7)
S9 C29 S10 113.6(5)
C31 C30 S9 118.7(11)
C31 C30 S11 126.8(12)
S9 C30 S11 114.2(9)
C30 C31 S10 117.6(10)
C30 C31 S12 124.3(12)
S10 C31 S12 116.5(10)
S11 C32 H32A 109.5
S11 C32 H32B 109.5
H32A C32 H32B 109.5
S11 C32 H32C 109.5
H32A C32 H32C 109.5
H32B C32 H32C 109.5
S12 C33 H33A 109.5
S12 C33 H33B 109.5
H33A C33 H33B 109.5
S12 C33 H33C 109.5
H33A C33 H33C 109.5
H33B C33 H33C 109.5
O4 C34 N6 128.2(6)
O4 C34 C26 113.7(6)
N6 C34 C26 118.0(5)
N6 C35 C36 107.8(5)
N6 C35 H35A 110.2
C36 C35 H35A 110.2
N6 C35 H35B 110.2
C36 C35 H35B 110.2
H35A C35 H35B 108.5
N7 C36 C35 109.6(5)
N7 C36 H36A 109.7
C35 C36 H36A 109.7
N7 C36 H36B 109.7
C35 C36 H36B 109.7
H36A C36 H36B 108.2
N7 C37 C38 115.2(6)
N7 C37 H37A 108.5
C38 C37 H37A 108.5
N7 C37 H37B 108.5
C38 C37 H37B 108.5
H37A C37 H37B 107.5
C37 C38 C39 113.1(8)
C37 C38 H38A 109.0
C39 C38 H38A 109.0
C37 C38 H38B 109.0
C39 C38 H38B 109.0
H38A C38 H38B 107.8
C40 C39 C38 115.2(13)
C40 C39 H39A 108.5
C38 C39 H39A 108.5
C40 C39 H39B 108.5
C38 C39 H39B 108.5
H39A C39 H39B 107.5
C39 C40 H40A 109.5
C39 C40 H40B 109.5
H40A C40 H40B 109.5
C39 C40 H40C 109.5
H40A C40 H40C 109.5
H40B C40 H40C 109.5
O5 C41 N8 126.4(7)
O5 C41 C27 115.5(6)
N8 C41 C27 118.0(6)
N8 C42 C43 107.9(6)
N8 C42 H42A 110.1
C43 C42 H42A 110.1
N8 C42 H42B 110.1
C43 C42 H42B 110.1
H42A C42 H42B 108.4
N9 C43 C42 111.2(6)
N9 C43 H43A 109.4
C42 C43 H43A 109.4
N9 C43 H43B 109.4
C42 C43 H43B 109.4
H43A C43 H43B 108.0
C45 C44 N9 117.8(10)
C45 C44 H44A 107.9
N9 C44 H44A 107.9
C45 C44 H44B 107.9
N9 C44 H44B 107.9
H44A C44 H44B 107.2
C44 C45 C46 121.6(14)
C44 C45 H45A 106.9
C46 C45 H45A 106.9
C44 C45 H45B 106.9
C46 C45 H45B 106.9
H45A C45 H45B 106.7
C47 C46 C45 125.0(14)
C47 C46 H46A 106.1
C45 C46 H46A 106.1
C47 C46 H46B 106.1
C45 C46 H46B 106.1
H46A C46 H46B 106.3
C46 C47 H47A 109.5
C46 C47 H47B 109.5
H47A C47 H47B 109.5
C46 C47 H47C 109.5
H47A C47 H47C 109.5
H47B C47 H47C 109.5
O6 C48 N10 125.2(9)
O6 C48 H48 117.4
N10 C48 H48 117.4
N10 C49 H49A 109.5
N10 C49 H49B 109.5
H49A C49 H49B 109.5
N10 C49 H49C 109.5
H49A C49 H49C 109.5
H49B C49 H49C 109.5
N10 C50 H50A 109.5
N10 C50 H50B 109.5
H50A C50 H50B 109.5
N10 C50 H50C 109.5
H50A C50 H50C 109.5
H50B C50 H50C 109.5

loop_
_geom_bond_atom_site_label_1
_geom_bond_atom_site_label_2
_geom_bond_distance
Cu1 N3 1.962(5)
Cu1 N1 1.967(5)
Cu1 N2 2.065(5)
Cu1 N4 2.069(5)
Cu1 O3 2.278(5)
Cu2 N6 1.952(5)
Cu2 N8 1.980(5)
Cu2 N9 2.068(6)
Cu2 N7 2.081(5)
Cu2 O6 2.271(5)
S1 C3 1.756(7)
S1 C1 1.779(6)
S2 C3 1.753(8)
S2 C2 1.774(6)
S3 C5 1.743(13)
S3 C4 1.769(9)
S4 C6 1.740(14)
S4 C4 1.760(8)
S5 C7 1.626(15)
S5 C5 1.898(13)
S6 C8 1.431(17)
S6 C6 1.764(12)
S7 C28 1.758(8)
S7 C26 1.764(6)
S8 C28 1.755(8)
S8 C27 1.778(6)
S9 C30 1.735(13)
S9 C29 1.739(9)
S10 C31 1.753(15)
S10 C29 1.769(8)
S11 C32 1.774(18)
S11 C30 1.834(15)
S12 C33 1.600(13)
S12 C31 1.785(12)
O1 C9 1.269(7)
O2 C16 1.254(7)
O3 C23 1.234(8)
O4 C34 1.269(7)
O5 C41 1.263(7)
O6 C48 1.225(8)
N1 C9 1.306(7)
N1 C10 1.464(7)
N2 C11 1.490(8)
N2 C12 1.494(8)
N3 C16 1.300(8)
N3 C17 1.484(8)
N4 C18 1.467(9)
N4 C19 1.475(10)
N5 C23 1.306(9)
N5 C24 1.441(12)
N5 C25 1.481(12)
N6 C34 1.305(7)
N6 C35 1.457(7)
N7 C36 1.478(7)
N7 C37 1.496(8)
N8 C41 1.306(8)
N8 C42 1.465(8)
N9 C44 1.462(10)
N9 C43 1.474(9)
N10 C48 1.303(10)
N10 C49 1.423(12)
N10 C50 1.464(12)
C1 C2 1.336(8)
C1 C9 1.499(8)
C2 C16 1.523(9)
C3 C4 1.325(9)
C5 C6 1.232(16)
C7 H7A 0.9600
C7 H7B 0.9600
C7 H7C 0.9600
C8 H8A 0.9600
C8 H8B 0.9600
C8 H8C 0.9600
C10 C11 1.498(8)
C10 H10A 0.9700
C10 H10B 0.9700
C11 H11A 0.9700
C11 H11B 0.9700
C12 C13 1.507(10)
C12 H12A 0.9700
C12 H12B 0.9700
C13 C14 1.501(12)
C13 H13A 0.9700
C13 H13B 0.9700
C14 C15 1.312(12)
C14 H14A 0.9700
C14 H14B 0.9700
C15 H15A 0.9600
C15 H15B 0.9600
C15 H15C 0.9600
C17 C18 1.507(10)
C17 H17A 0.9700
C17 H17B 0.9700
C18 H18A 0.9700
C18 H18B 0.9700
C19 C20 1.406(13)
C19 H19A 0.9700
C19 H19B 0.9700
C20 C21 1.438(14)
C20 H20A 0.9700
C20 H20B 0.9700
C21 C22 1.355(15)
C21 H21A 0.9700
C21 H21B 0.9700
C22 H22A 0.9600
C22 H22B 0.9600
C22 H22C 0.9600
C23 H23 0.9300
C24 H24A 0.9600
C24 H24B 0.9600
C24 H24C 0.9600
C25 H25A 0.9600
C25 H25B 0.9600
C25 H25C 0.9600
C26 C27 1.329(8)
C26 C34 1.515(8)
C27 C41 1.505(9)
C28 C29 1.332(10)
C30 C31 1.290(17)
C32 H32A 0.9600
C32 H32B 0.9600
C32 H32C 0.9600
C33 H33A 0.9600
C33 H33B 0.9600
C33 H33C 0.9600
C35 C36 1.508(8)
C35 H35A 0.9700
C35 H35B 0.9700
C36 H36A 0.9700
C36 H36B 0.9700
C37 C38 1.503(9)
C37 H37A 0.9700
C37 H37B 0.9700
C38 C39 1.516(12)
C38 H38A 0.9700
C38 H38B 0.9700
C39 C40 1.298(12)
C39 H39A 0.9700
C39 H39B 0.9700
C40 H40A 0.9600
C40 H40B 0.9600
C40 H40C 0.9600
C42 C43 1.508(10)
C42 H42A 0.9700
C42 H42B 0.9700
C43 H43A 0.9700
C43 H43B 0.9700
C44 C45 1.396(14)
C44 H44A 0.9700
C44 H44B 0.9700
C45 C46 1.425(14)
C45 H45A 0.9700
C45 H45B 0.9700
C46 C47 1.393(14)
C46 H46A 0.9700
C46 H46B 0.9700
C47 H47A 0.9600
C47 H47B 0.9600
C47 H47C 0.9600
C48 H48 0.9300
C49 H49A 0.9600
C49 H49B 0.9600
C49 H49C 0.9600
C50 H50A 0.9600
C50 H50B 0.9600
C50 H50C 0.9600

loop_
_geom_torsion_atom_site_label_1
_geom_torsion_atom_site_label_2
_geom_torsion_atom_site_label_3
_geom_torsion_atom_site_label_4
_geom_torsion
N3 Cu1 O3 C23 -114.4(7)
N1 Cu1 O3 C23 -16.1(7)
N2 Cu1 O3 C23 69.8(7)
N4 Cu1 O3 C23 161.9(6)
N6 Cu2 O6 C48 -15.3(7)
N8 Cu2 O6 C48 -113.8(7)
N9 Cu2 O6 C48 162.4(7)
N7 Cu2 O6 C48 70.4(7)
N3 Cu1 N1 C9 37.8(6)
N2 Cu1 N1 C9 -161.6(6)
N4 Cu1 N1 C9 124.2(7)
O3 Cu1 N1 C9 -62.0(6)
N3 Cu1 N1 C10 -134.1(4)
N2 Cu1 N1 C10 26.6(4)
N4 Cu1 N1 C10 -47.7(9)
O3 Cu1 N1 C10 126.1(4)
N3 Cu1 N2 C11 92.7(7)
N1 Cu1 N2 C11 0.2(4)
N4 Cu1 N2 C11 162.5(5)
O3 Cu1 N2 C11 -100.0(4)
N3 Cu1 N2 C12 -143.6(6)
N1 Cu1 N2 C12 123.9(5)
N4 Cu1 N2 C12 -73.9(5)
O3 Cu1 N2 C12 23.7(5)
N1 Cu1 N3 C16 -54.0(7)
N2 Cu1 N3 C16 -144.4(7)
N4 Cu1 N3 C16 144.6(7)
O3 Cu1 N3 C16 48.3(7)
N1 Cu1 N3 C17 141.1(5)
N2 Cu1 N3 C17 50.7(9)
N4 Cu1 N3 C17 -20.3(5)
O3 Cu1 N3 C17 -116.6(5)
N3 Cu1 N4 C18 39.1(4)
N1 Cu1 N4 C18 -49.6(9)
N2 Cu1 N4 C18 -122.8(4)
O3 Cu1 N4 C18 136.6(4)
N3 Cu1 N4 C19 -78.1(6)
N1 Cu1 N4 C19 -166.8(7)
N2 Cu1 N4 C19 120.0(6)
O3 Cu1 N4 C19 19.4(7)
N8 Cu2 N6 C34 38.4(6)
N9 Cu2 N6 C34 125.4(7)
N7 Cu2 N6 C34 -161.0(6)
O6 Cu2 N6 C34 -61.7(6)
N8 Cu2 N6 C35 -134.6(4)
N9 Cu2 N6 C35 -47.6(9)
N7 Cu2 N6 C35 26.0(4)
O6 Cu2 N6 C35 125.4(4)
N6 Cu2 N7 C36 0.4(4)
N8 Cu2 N7 C36 92.4(7)
N9 Cu2 N7 C36 162.6(4)
O6 Cu2 N7 C36 -100.2(4)
N6 Cu2 N7 C37 124.9(5)
N8 Cu2 N7 C37 -143.1(6)
N9 Cu2 N7 C37 -72.9(5)
O6 Cu2 N7 C37 24.4(5)
N6 Cu2 N8 C41 -53.2(7)
N9 Cu2 N8 C41 145.5(7)
N7 Cu2 N8 C41 -143.1(7)
O6 Cu2 N8 C41 49.4(7)
N6 Cu2 N8 C42 141.2(5)
N9 Cu2 N8 C42 -20.1(5)
N7 Cu2 N8 C42 51.3(9)
O6 Cu2 N8 C42 -116.2(5)
N6 Cu2 N9 C44 -167.4(7)
N8 Cu2 N9 C44 -78.1(6)
N7 Cu2 N9 C44 120.1(6)
O6 Cu2 N9 C44 19.6(7)
N6 Cu2 N9 C43 -49.9(9)
N8 Cu2 N9 C43 39.4(4)
N7 Cu2 N9 C43 -122.4(4)
O6 Cu2 N9 C43 137.1(4)
C3 S1 C1 C2 15.0(6)
C3 S1 C1 C9 -171.8(5)
C9 C1 C2 C16 1.7(13)
S1 C1 C2 C16 173.2(6)
C9 C1 C2 S2 -173.0(6)
S1 C1 C2 S2 -1.5(7)
C3 S2 C2 C1 -12.9(6)
C3 S2 C2 C16 171.2(5)
C2 S2 C3 C4 -157.2(8)
C2 S2 C3 S1 22.7(5)
C1 S1 C3 C4 156.7(8)
C1 S1 C3 S2 -23.2(5)
S2 C3 C4 S4 2.2(12)
S1 C3 C4 S4 -177.7(5)
S2 C3 C4 S3 -177.2(5)
S1 C3 C4 S3 2.9(12)
C6 S4 C4 C3 161.6(10)
C6 S4 C4 S3 -19.0(8)
C5 S3 C4 C3 -163.8(10)
C5 S3 C4 S4 16.8(8)
C4 S3 C5 C6 -8(2)
C4 S3 C5 S5 162.3(8)
C7 S5 C5 C6 -100(2)
C7 S5 C5 S3 91.2(11)
S3 C5 C6 S4 -5(3)
S5 C5 C6 S4 -173.1(9)
S3 C5 C6 S6 -171.2(9)
S5 C5 C6 S6 21(3)
C4 S4 C6 C5 14.7(19)
C4 S4 C6 S6 -178.4(11)
C8 S6 C6 C5 -132(2)
C8 S6 C6 S4 62.4(15)
C10 N1 C9 O1 0.4(9)
Cu1 N1 C9 O1 -171.0(5)
C10 N1 C9 C1 -176.1(5)
Cu1 N1 C9 C1 12.6(8)
C2 C1 C9 O1 136.1(7)
S1 C1 C9 O1 -35.8(7)
C2 C1 C9 N1 -47.1(10)
S1 C1 C9 N1 141.0(5)
C9 N1 C10 C11 138.4(6)
Cu1 N1 C10 C11 -48.2(6)
C12 N2 C11 C10 -154.2(6)
Cu1 N2 C11 C10 -26.6(7)
N1 C10 C11 N2 49.1(7)
C11 N2 C12 C13 -65.5(8)
Cu1 N2 C12 C13 171.6(6)
N2 C12 C13 C14 -174.3(8)
C12 C13 C14 C15 108.7(16)
C17 N3 C16 O2 -1.1(11)
Cu1 N3 C16 O2 -166.1(6)
C17 N3 C16 C2 178.3(6)
Cu1 N3 C16 C2 13.3(10)
C1 C2 C16 O2 -147.3(8)
S2 C2 C16 O2 27.6(8)
C1 C2 C16 N3 33.2(12)
S2 C2 C16 N3 -151.9(6)
C16 N3 C17 C18 -172.3(7)
Cu1 N3 C17 C18 -4.3(8)
C19 N4 C18 C17 69.2(8)
Cu1 N4 C18 C17 -53.5(7)
N3 C17 C18 N4 40.4(9)
C18 N4 C19 C20 151.0(10)
Cu1 N4 C19 C20 -97.1(10)
N4 C19 C20 C21 -64.6(16)
C19 C20 C21 C22 -165.0(16)
Cu1 O3 C23 N5 150.1(7)
C24 N5 C23 O3 -3.4(15)
C25 N5 C23 O3 176.7(9)
C28 S7 C26 C27 13.5(6)
C28 S7 C26 C34 -171.5(5)
C34 C26 C27 C41 -2.6(13)
S7 C26 C27 C41 171.1(6)
C34 C26 C27 S8 -173.3(5)
S7 C26 C27 S8 0.5(7)
C28 S8 C27 C26 -14.2(6)
C28 S8 C27 C41 172.9(5)
C27 S8 C28 C29 -155.1(8)
C27 S8 C28 S7 22.9(5)
C26 S7 C28 C29 155.4(8)
C26 S7 C28 S8 -22.7(5)
S8 C28 C29 S9 -177.0(5)
S7 C28 C29 S9 5.2(12)
S8 C28 C29 S10 -0.1(12)
S7 C28 C29 S10 -177.9(5)
C30 S9 C29 C28 -164.4(10)
C30 S9 C29 S10 18.4(8)
C31 S10 C29 C28 162.9(10)
C31 S10 C29 S9 -19.9(8)
C29 S9 C30 C31 -8.9(18)
C29 S9 C30 S11 164.2(9)
C32 S11 C30 C31 -112(2)
C32 S11 C30 S9 75.9(15)
S9 C30 C31 S10 -4(2)
S11 C30 C31 S10 -176.2(9)
S9 C30 C31 S12 -169.3(9)
S11 C30 C31 S12 19(3)
C29 S10 C31 C30 14.5(17)
C29 S10 C31 S12 -179.1(10)
C33 S12 C31 C30 -126(2)
C33 S12 C31 S10 68.5(13)
C35 N6 C34 O4 0.9(9)
Cu2 N6 C34 O4 -171.7(5)
C35 N6 C34 C26 -175.3(5)
Cu2 N6 C34 C26 12.1(9)
C27 C26 C34 O4 138.1(7)
S7 C26 C34 O4 -35.9(6)
C27 C26 C34 N6 -45.1(10)
S7 C26 C34 N6 140.8(5)
C34 N6 C35 C36 138.6(6)
Cu2 N6 C35 C36 -47.1(6)
C37 N7 C36 C35 -154.0(6)
Cu2 N7 C36 C35 -25.8(7)
N6 C35 C36 N7 47.7(7)
C36 N7 C37 C38 -65.4(8)
Cu2 N7 C37 C38 171.0(6)
N7 C37 C38 C39 -175.4(8)
C37 C38 C39 C40 110.9(16)
C42 N8 C41 O5 0.3(11)
Cu2 N8 C41 O5 -165.2(6)
C42 N8 C41 C27 176.5(6)
Cu2 N8 C41 C27 11.0(10)
C26 C27 C41 O5 -146.4(8)
S8 C27 C41 O5 24.7(8)
C26 C27 C41 N8 37.0(11)
S8 C27 C41 N8 -151.9(5)
C41 N8 C42 C43 -173.4(7)
Cu2 N8 C42 C43 -5.2(8)
C44 N9 C43 C42 68.2(8)
Cu2 N9 C43 C42 -54.2(7)
N8 C42 C43 N9 41.7(9)
C43 N9 C44 C45 149.6(10)
Cu2 N9 C44 C45 -98.9(11)
N9 C44 C45 C46 -60.5(18)
C44 C45 C46 C47 -166.8(15)
Cu2 O6 C48 N10 150.7(7)
C49 N10 C48 O6 -4.4(15)
C50 N10 C48 O6 177.6(9)
